data_4503731
loop_
_publ_author_name
'Long, Sihui'
'Parkin, Sean'
'Siegler, Maxime'
'Brock, Carolyn P.'
'Cammers, Arthur'
'Li, Tonglei'

_publ_section_title
;
 Polymorphism of an Organic System Effected by the Directionality of
 Hydrogen-Bonding Chains
;
_journal_issue 9
_journal_name_full 'Crystal Growth &amp; Design'
_journal_page_first 3137
_journal_paper_doi 10.1021/cg800339h
_journal_volume 8
_journal_year 2008
_chemical_formula_moiety 'C13 H12 N2 O2'
_chemical_formula_sum 'C13 H12 N2 O2'
_chemical_formula_weight 228.25
_chemical_name_systematic
; 
2-[Methyl(phenyl)amino]nicotinic Acid 
;
_space_group_IT_number 7
_symmetry_cell_setting monoclinic
_symmetry_space_group_name_Hall 'P -2yc'
_symmetry_space_group_name_H-M 'P 1 c 1'
_atom_sites_solution_hydrogens geom
_atom_sites_solution_primary direct
_atom_sites_solution_secondary difmap
_audit_creation_method SHELXL-97
_cell_angle_alpha 90.00
_cell_angle_beta 91.60(3)
_cell_angle_gamma 90.00
_cell_formula_units_Z 6
_cell_length_a 13.316(3)
_cell_length_b 8.8408(18)
_cell_length_c 14.282(3)
_cell_measurement_reflns_used 3418
_cell_measurement_temperature 90(2)
_cell_measurement_theta_max 25.68
_cell_measurement_theta_min 1.00
_cell_volume 1680.7(6)
_computing_cell_refinement 'SCALEPACK (Otwinowski & Minor, 1997)'
_computing_data_collection 'COLLECT (Nonius, 2002)'
_computing_data_reduction 'DENZO-SMN (Otwinowski & Minor, 1997)'
_computing_molecular_graphics 'XP in SHELXTL/PC (Sheldrick, 1995)'
_computing_publication_material
;
SHELXL97 and local procedures  
;
_computing_structure_refinement 'SHELXL-97 (Sheldrick, 1997)'
_computing_structure_solution 'SHELXS-97 (Sheldrick, 1997)'
_diffrn_ambient_temperature 90(2)
_diffrn_detector_area_resol_mean 18
_diffrn_measured_fraction_theta_full 0.999
_diffrn_measured_fraction_theta_max 0.999
_diffrn_measurement_device_type 'Nonius KappaCCD diffractometer'
_diffrn_measurement_method '\w scans at fixed \c = 55\%'
_diffrn_radiation_monochromator graphite
_diffrn_radiation_source 'fine-focus sealed tube'
_diffrn_radiation_type MoK\a
_diffrn_radiation_wavelength 0.71073
_diffrn_reflns_av_R_equivalents 0.0649
_diffrn_reflns_av_sigmaI/netI 0.0956
_diffrn_reflns_limit_h_max 16
_diffrn_reflns_limit_h_min -16
_diffrn_reflns_limit_k_max 10
_diffrn_reflns_limit_k_min -10
_diffrn_reflns_limit_l_max 17
_diffrn_reflns_limit_l_min -17
_diffrn_reflns_number 5831
_diffrn_reflns_theta_full 25.68
_diffrn_reflns_theta_max 25.68
_diffrn_reflns_theta_min 1.53
_diffrn_standards_number 0
_exptl_absorpt_coefficient_mu 0.093
_exptl_absorpt_correction_T_max 0.9907
_exptl_absorpt_correction_T_min 0.9726
_exptl_absorpt_correction_type multi-scan
_exptl_absorpt_process_details 'Scalepack (Otwinowski & Minor, 1997)'
_exptl_crystal_colour colorless
_exptl_crystal_density_diffrn 1.353
_exptl_crystal_density_meas ?
_exptl_crystal_density_method 'not measured'
_exptl_crystal_description needle
_exptl_crystal_F_000 720
_exptl_crystal_size_max 0.30
_exptl_crystal_size_mid 0.10
_exptl_crystal_size_min 0.10
_refine_diff_density_max 0.232
_refine_diff_density_min -0.292
_refine_diff_density_rms 0.056
_refine_ls_extinction_method none
_refine_ls_goodness_of_fit_ref 0.904
_refine_ls_hydrogen_treatment mixed
_refine_ls_matrix_type full
_refine_ls_number_parameters 468
_refine_ls_number_reflns 3202
_refine_ls_number_restraints 2
_refine_ls_restrained_S_all 0.904
_refine_ls_R_factor_all 0.0917
_refine_ls_R_factor_gt 0.0446
_refine_ls_shift/su_max 0.000
_refine_ls_shift/su_mean 0.000
_refine_ls_structure_factor_coef Fsqd
_refine_ls_weighting_details 'calc w=1/[\s^2^(Fo^2^)+(0.0592P)^2^] where P=(Fo^2^+2Fc^2^)/3'
_refine_ls_weighting_scheme calc
_refine_ls_wR_factor_gt 0.0884
_refine_ls_wR_factor_ref 0.1060
_reflns_number_gt 2116
_reflns_number_total 3202
_reflns_threshold_expression >2\s(I)
_cod_data_source_file cg800339h-file004.cif
_cod_data_source_block III
_cod_depositor_comments
;
The following automatic conversions were performed:

'_exptl_crystal_density_meas' value 'not measured' was changed to '?'
- the value is perceived as not measured.

Automatic conversion script
Id: cif_fix_values 3008 2015-01-20 13:52:24Z robertas 
;
_cod_original_sg_symbol_H-M 'P c'
_cod_database_code 4503731

loop_
_symmetry_equiv_pos_as_xyz
'x, y, z'
'x, -y, z+1/2'

loop_
_atom_site_label
_atom_site_type_symbol
_atom_site_fract_x
_atom_site_fract_y
_atom_site_fract_z
_atom_site_U_iso_or_equiv
_atom_site_adp_type
_atom_site_occupancy
_atom_site_symmetry_multiplicity
_atom_site_calc_flag
_atom_site_refinement_flags
O16B O 0.1801(2) 0.0979(4) 0.82064(19) 0.0217(7) Uani 1 1 d .
O17B O 0.0717(2) -0.0841(4) 0.8629(2) 0.0256(8) Uani 1 1 d .
N1B N 0.0947(3) -0.0245(4) 0.5363(2) 0.0183(9) Uani 1 1 d .
N7B N 0.0676(3) 0.1843(4) 0.6304(2) 0.0197(9) Uani 1 1 d .
C2B C 0.0887(3) 0.0331(5) 0.6240(3) 0.0165(10) Uani 1 1 d .
C3B C 0.1053(3) -0.0619(5) 0.7034(3) 0.0188(10) Uani 1 1 d .
C15B C 0.1224(3) -0.0052(5) 0.8008(3) 0.0209(11) Uani 1 1 d .
C4B C 0.1177(3) -0.2148(5) 0.6896(3) 0.0207(11) Uani 1 1 d .
H4B H 0.1258 -0.2804 0.7419 0.025 Uiso 1 1 calc R
C10B C 0.0284(3) 0.4355(5) 0.8342(3) 0.0244(11) Uani 1 1 d .
H10B H 0.0577 0.5229 0.8624 0.029 Uiso 1 1 calc R
C6B C 0.1105(3) -0.1750(5) 0.5267(3) 0.0232(11) Uani 1 1 d .
H6B H 0.1164 -0.2141 0.4651 0.028 Uiso 1 1 calc R
C8B C 0.0243(3) 0.2472(5) 0.7127(3) 0.0191(11) Uani 1 1 d .
C5B C 0.1184(3) -0.2736(5) 0.5995(3) 0.0229(11) Uani 1 1 d .
H5B H 0.1241 -0.3793 0.5891 0.027 Uiso 1 1 calc R
C13B C -0.0596(3) 0.1817(5) 0.7511(3) 0.0222(11) Uani 1 1 d .
H13B H -0.0907 0.0967 0.7218 0.027 Uiso 1 1 calc R
C12B C -0.0976(3) 0.2407(6) 0.8322(3) 0.0286(12) Uani 1 1 d .
H12B H -0.1542 0.1944 0.8595 0.034 Uiso 1 1 calc R
C11B C -0.0544(4) 0.3663(6) 0.8741(3) 0.0279(12) Uani 1 1 d .
H11B H -0.0810 0.4057 0.9301 0.034 Uiso 1 1 calc R
C9B C 0.0674(3) 0.3760(5) 0.7536(3) 0.0225(11) Uani 1 1 d .
H9B H 0.1235 0.4227 0.7260 0.027 Uiso 1 1 calc R
C14B C 0.0593(4) 0.2762(5) 0.5445(3) 0.0262(12) Uani 1 1 d .
H14A H 0.1226 0.2709 0.5111 0.039 Uiso 1 1 calc R
H14B H 0.0454 0.3815 0.5610 0.039 Uiso 1 1 calc R
H14C H 0.0045 0.2372 0.5041 0.039 Uiso 1 1 calc R
O17C O 0.3741(2) 0.3953(3) 0.83886(19) 0.0238(8) Uani 1 1 d .
H17C H 0.3596 0.4227 0.7838 0.036 Uiso 1 1 calc R
N7C N 0.3404(3) 0.6974(4) 1.0583(2) 0.0178(8) Uani 1 1 d .
O16C O 0.2581(2) 0.5686(4) 0.8760(2) 0.0258(8) Uani 1 1 d .
C8C C 0.3906(3) 0.7655(5) 0.9819(3) 0.0183(11) Uani 1 1 d .
N1C N 0.3515(3) 0.4950(4) 1.1627(2) 0.0215(9) Uani 1 1 d .
C2C C 0.3468(3) 0.5414(5) 1.0731(3) 0.0180(10) Uani 1 1 d .
C15C C 0.3218(4) 0.4776(5) 0.8988(3) 0.0229(11) Uani 1 1 d .
C13C C 0.4836(3) 0.7143(5) 0.9557(3) 0.0207(11) Uani 1 1 d .
H13C H 0.5148 0.6323 0.9882 0.025 Uiso 1 1 calc R
C11C C 0.4869(3) 0.9046(5) 0.8340(3) 0.0226(11) Uani 1 1 d .
H11C H 0.5195 0.9508 0.7830 0.027 Uiso 1 1 calc R
C4C C 0.3690(3) 0.2872(5) 1.0196(3) 0.0244(11) Uani 1 1 d .
H4C H 0.3757 0.2157 0.9705 0.029 Uiso 1 1 calc R
C9C C 0.3463(3) 0.8882(5) 0.9353(3) 0.0201(11) Uani 1 1 d .
H9C H 0.2827 0.9247 0.9538 0.024 Uiso 1 1 calc R
C3C C 0.3492(3) 0.4374(5) 0.9981(3) 0.0190(11) Uani 1 1 d .
C12C C 0.5315(3) 0.7833(5) 0.8814(3) 0.0245(11) Uani 1 1 d .
H12C H 0.5952 0.7473 0.8630 0.029 Uiso 1 1 calc R
C10C C 0.3950(3) 0.9569(5) 0.8619(3) 0.0231(11) Uani 1 1 d .
H10C H 0.3646 1.0407 0.8306 0.028 Uiso 1 1 calc R
C6C C 0.3649(3) 0.3462(5) 1.1805(3) 0.0237(11) Uani 1 1 d .
H6C H 0.3646 0.3132 1.2438 0.028 Uiso 1 1 calc R
C14C C 0.3277(4) 0.7946(5) 1.1406(3) 0.0251(12) Uani 1 1 d .
H14D H 0.2744 0.7536 1.1791 0.038 Uiso 1 1 calc R
H14E H 0.3096 0.8970 1.1200 0.038 Uiso 1 1 calc R
H14F H 0.3908 0.7980 1.1776 0.038 Uiso 1 1 calc R
C5C C 0.3790(3) 0.2404(6) 1.1121(3) 0.0261(11) Uani 1 1 d .
H5C H 0.3950 0.1385 1.1275 0.031 Uiso 1 1 calc R
O17A O 0.7012(2) 0.3937(4) 0.5198(2) 0.0310(8) Uani 1 1 d .
H17A H 0.7255 0.4094 0.4671 0.047 Uiso 1 1 calc R
C3A C 0.7174(3) 0.4336(5) 0.6809(3) 0.0204(11) Uani 1 1 d .
O16A O 0.8455(2) 0.4982(4) 0.5728(2) 0.0306(8) Uani 1 1 d .
C6A C 0.6587(3) 0.3782(5) 0.8583(3) 0.0284(12) Uani 1 1 d .
H6A H 0.6411 0.3553 0.9207 0.034 Uiso 1 1 calc R
N1A N 0.7126(3) 0.5037(4) 0.8439(3) 0.0231(9) Uani 1 1 d .
N7A N 0.7914(3) 0.6675(4) 0.7416(2) 0.0228(9) Uani 1 1 d .
C4A C 0.6594(4) 0.3086(6) 0.6985(3) 0.0295(12) Uani 1 1 d .
H4A H 0.6411 0.2414 0.6490 0.035 Uiso 1 1 calc R
C10A C 0.6396(3) 0.8853(5) 0.5652(3) 0.0288(12) Uani 1 1 d .
H10A H 0.5711 0.8996 0.5466 0.035 Uiso 1 1 calc R
C14A C 0.8377(3) 0.7449(6) 0.8236(3) 0.0279(11) Uani 1 1 d .
H14G H 0.7867 0.8050 0.8548 0.042 Uiso 1 1 calc R
H14H H 0.8916 0.8115 0.8029 0.042 Uiso 1 1 calc R
H14I H 0.8656 0.6695 0.8674 0.042 Uiso 1 1 calc R
C8A C 0.7650(3) 0.7622(5) 0.6635(3) 0.0206(11) Uani 1 1 d .
C12A C 0.8136(4) 0.9410(5) 0.5468(3) 0.0279(12) Uani 1 1 d .
H12A H 0.8647 0.9945 0.5155 0.033 Uiso 1 1 calc R
C15A C 0.7635(4) 0.4477(5) 0.5867(3) 0.0253(11) Uani 1 1 d .
C13A C 0.8403(3) 0.8412(5) 0.6180(3) 0.0267(12) Uani 1 1 d .
H13A H 0.9089 0.8266 0.6356 0.032 Uiso 1 1 calc R
C2A C 0.7405(3) 0.5344(5) 0.7560(3) 0.0215(11) Uani 1 1 d .
C9A C 0.6642(3) 0.7851(5) 0.6371(3) 0.0253(11) Uani 1 1 d .
H9A H 0.6128 0.7322 0.6682 0.030 Uiso 1 1 calc R
C11A C 0.7135(4) 0.9644(5) 0.5204(3) 0.0308(12) Uani 1 1 d .
H11A H 0.6963 1.0342 0.4719 0.037 Uiso 1 1 calc R
C5A C 0.6273(4) 0.2808(6) 0.7890(3) 0.0323(13) Uani 1 1 d .
H5A H 0.5852 0.1971 0.8021 0.039 Uiso 1 1 calc R
H17B H 0.081(4) -0.051(6) 0.927(4) 0.044(15) Uiso 1 1 d .

loop_
_atom_site_aniso_label
_atom_site_aniso_U_11
_atom_site_aniso_U_22
_atom_site_aniso_U_33
_atom_site_aniso_U_23
_atom_site_aniso_U_13
_atom_site_aniso_U_12
O16B 0.0233(17) 0.0237(19) 0.0182(18) -0.0014(14) 0.0019(13) -0.0033(15)
O17B 0.0322(19) 0.030(2) 0.0144(18) 0.0006(16) 0.0024(15) -0.0035(16)
N1B 0.024(2) 0.015(2) 0.015(2) -0.0024(17) -0.0025(16) -0.0017(17)
N7B 0.028(2) 0.016(2) 0.015(2) 0.0027(17) 0.0017(16) -0.0003(18)
C2B 0.019(2) 0.015(3) 0.015(3) -0.002(2) 0.0022(18) -0.004(2)
C3B 0.021(2) 0.022(3) 0.013(2) -0.003(2) 0.0001(19) -0.003(2)
C15B 0.017(3) 0.023(3) 0.024(3) 0.009(2) 0.004(2) 0.010(2)
C4B 0.027(3) 0.022(3) 0.013(2) 0.004(2) 0.001(2) -0.002(2)
C10B 0.028(3) 0.024(3) 0.021(3) -0.005(2) 0.001(2) 0.006(2)
C6B 0.023(3) 0.022(3) 0.025(3) -0.007(2) 0.003(2) -0.003(2)
C8B 0.026(3) 0.017(3) 0.014(2) 0.002(2) 0.001(2) 0.005(2)
C5B 0.032(3) 0.016(3) 0.021(3) 0.002(2) 0.003(2) 0.003(2)
C13B 0.023(3) 0.019(3) 0.025(3) 0.000(2) 0.002(2) 0.000(2)
C12B 0.023(3) 0.033(3) 0.029(3) 0.005(3) 0.006(2) 0.006(2)
C11B 0.029(3) 0.032(3) 0.024(3) -0.002(2) 0.003(2) 0.013(3)
C9B 0.026(3) 0.020(3) 0.022(3) 0.004(2) 0.003(2) 0.002(2)
C14B 0.039(3) 0.023(3) 0.017(3) -0.001(2) 0.004(2) 0.001(2)
O17C 0.0367(19) 0.0230(19) 0.0120(16) -0.0008(15) 0.0043(15) 0.0039(15)
N7C 0.024(2) 0.012(2) 0.017(2) 0.0010(17) 0.0034(16) 0.0011(17)
O16C 0.0285(18) 0.0237(19) 0.0249(19) -0.0006(15) -0.0030(15) 0.0051(17)
C8C 0.024(3) 0.017(3) 0.014(2) -0.003(2) -0.004(2) -0.003(2)
N1C 0.023(2) 0.021(2) 0.020(2) 0.0021(19) 0.0024(16) 0.0020(18)
C2C 0.016(2) 0.018(3) 0.019(3) 0.001(2) 0.0001(19) -0.002(2)
C15C 0.030(3) 0.020(3) 0.019(3) -0.001(2) 0.006(2) -0.007(2)
C13C 0.021(3) 0.018(3) 0.024(3) 0.003(2) -0.003(2) 0.002(2)
C11C 0.030(3) 0.017(3) 0.020(3) 0.003(2) 0.002(2) -0.008(2)
C4C 0.030(3) 0.023(3) 0.021(3) -0.004(2) 0.000(2) -0.001(2)
C9C 0.023(2) 0.018(3) 0.020(3) -0.001(2) 0.001(2) 0.001(2)
C3C 0.024(3) 0.017(3) 0.016(3) -0.001(2) 0.001(2) 0.002(2)
C12C 0.020(2) 0.023(3) 0.031(3) 0.000(2) 0.004(2) -0.001(2)
C10C 0.028(3) 0.019(3) 0.022(3) 0.001(2) -0.002(2) -0.002(2)
C6C 0.032(3) 0.018(3) 0.021(3) 0.002(2) 0.003(2) 0.002(2)
C14C 0.037(3) 0.022(3) 0.017(2) -0.002(2) 0.004(2) 0.001(2)
C5C 0.030(3) 0.021(3) 0.028(3) 0.006(2) 0.000(2) 0.002(2)
O17A 0.0325(19) 0.043(2) 0.0177(17) -0.0033(17) -0.0005(14) -0.0090(17)
C3A 0.018(2) 0.023(3) 0.021(3) 0.000(2) -0.0007(19) 0.001(2)
O16A 0.028(2) 0.038(2) 0.0259(19) -0.0025(16) 0.0031(14) -0.0055(17)
C6A 0.032(3) 0.030(3) 0.023(3) 0.007(2) 0.007(2) -0.001(2)
N1A 0.023(2) 0.022(2) 0.025(2) 0.0044(18) 0.0031(17) 0.0020(19)
N7A 0.031(2) 0.022(2) 0.016(2) 0.0002(17) -0.0040(17) -0.0044(19)
C4A 0.042(3) 0.027(3) 0.020(3) -0.001(2) 0.001(2) -0.006(3)
C10A 0.025(3) 0.031(3) 0.030(3) 0.003(2) -0.002(2) 0.007(2)
C14A 0.030(3) 0.030(3) 0.024(3) -0.005(2) -0.003(2) -0.003(2)
C8A 0.028(3) 0.015(3) 0.019(3) -0.001(2) 0.000(2) 0.002(2)
C12A 0.032(3) 0.028(3) 0.024(3) 0.003(2) 0.005(2) -0.003(2)
C15A 0.030(3) 0.023(3) 0.023(3) -0.002(2) -0.002(2) 0.001(2)
C13A 0.026(3) 0.026(3) 0.028(3) -0.002(2) 0.001(2) -0.007(2)
C2A 0.020(2) 0.024(3) 0.020(3) 0.004(2) -0.002(2) 0.003(2)
C9A 0.028(3) 0.024(3) 0.025(3) -0.001(2) 0.003(2) -0.001(2)
C11A 0.036(3) 0.027(3) 0.029(3) 0.007(2) -0.004(2) 0.002(3)
C5A 0.033(3) 0.030(3) 0.035(3) -0.002(3) 0.001(2) -0.013(3)

loop_
_atom_type_symbol
_atom_type_description
_atom_type_scat_dispersion_real
_atom_type_scat_dispersion_imag
_atom_type_scat_source
C C 0.0033 0.0016 'International Tables Vol C Tables 4.2.6.8 and 6.1.1.4'
H H 0.0000 0.0000 'International Tables Vol C Tables 4.2.6.8 and 6.1.1.4'
N N 0.0061 0.0033 'International Tables Vol C Tables 4.2.6.8 and 6.1.1.4'
O O 0.0106 0.0060 'International Tables Vol C Tables 4.2.6.8 and 6.1.1.4'

loop_
_geom_angle_atom_site_label_1
_geom_angle_atom_site_label_2
_geom_angle_atom_site_label_3
_geom_angle
C15B O17B H17B 115(3)
C6B N1B C2B 118.5(4)
C2B N7B C8B 121.3(4)
C2B N7B C14B 119.6(4)
C8B N7B C14B 116.5(3)
N1B C2B N7B 116.5(4)
N1B C2B C3B 120.1(4)
N7B C2B C3B 123.4(4)
C4B C3B C2B 118.8(4)
C4B C3B C15B 116.7(4)
C2B C3B C15B 124.1(4)
O16B C15B O17B 124.4(4)
O16B C15B C3B 123.2(4)
O17B C15B C3B 112.3(4)
C3B C4B C5B 120.3(4)
C3B C4B H4B 119.8
C5B C4B H4B 119.8
C9B C10B C11B 119.5(4)
C9B C10B H10B 120.2
C11B C10B H10B 120.2
N1B C6B C5B 124.1(4)
N1B C6B H6B 117.9
C5B C6B H6B 117.9
C13B C8B C9B 120.1(4)
C13B C8B N7B 120.6(4)
C9B C8B N7B 119.3(4)
C6B C5B C4B 117.9(4)
C6B C5B H5B 121.1
C4B C5B H5B 121.1
C12B C13B C8B 119.6(4)
C12B C13B H13B 120.2
C8B C13B H13B 120.2
C11B C12B C13B 120.6(5)
C11B C12B H12B 119.7
C13B C12B H12B 119.7
C12B C11B C10B 120.0(5)
C12B C11B H11B 120.0
C10B C11B H11B 120.0
C10B C9B C8B 120.0(4)
C10B C9B H9B 120.0
C8B C9B H9B 120.0
N7B C14B H14A 109.5
N7B C14B H14B 109.5
H14A C14B H14B 109.5
N7B C14B H14C 109.5
H14A C14B H14C 109.5
H14B C14B H14C 109.5
C15C O17C H17C 109.5
C2C N7C C8C 120.3(4)
C2C N7C C14C 117.6(4)
C8C N7C C14C 115.5(3)
C13C C8C C9C 119.8(4)
C13C C8C N7C 120.7(4)
C9C C8C N7C 119.4(4)
C2C N1C C6C 118.6(4)
N1C C2C N7C 116.5(4)
N1C C2C C3C 121.5(4)
N7C C2C C3C 122.0(4)
O16C C15C O17C 124.4(4)
O16C C15C C3C 124.4(4)
O17C C15C C3C 111.2(4)
C8C C13C C12C 119.7(4)
C8C C13C H13C 120.1
C12C C13C H13C 120.1
C10C C11C C12C 119.2(4)
C10C C11C H11C 120.4
C12C C11C H11C 120.4
C3C C4C C5C 120.6(4)
C3C C4C H4C 119.7
C5C C4C H4C 119.7
C10C C9C C8C 120.0(4)
C10C C9C H9C 120.0
C8C C9C H9C 120.0
C4C C3C C2C 117.6(4)
C4C C3C C15C 118.5(4)
C2C C3C C15C 123.7(4)
C11C C12C C13C 120.6(4)
C11C C12C H12C 119.7
C13C C12C H12C 119.7
C11C C10C C9C 120.6(4)
C11C C10C H10C 119.7
C9C C10C H10C 119.7
N1C C6C C5C 123.5(4)
N1C C6C H6C 118.2
C5C C6C H6C 118.2
N7C C14C H14D 109.5
N7C C14C H14E 109.5
H14D C14C H14E 109.5
N7C C14C H14F 109.5
H14D C14C H14F 109.5
H14E C14C H14F 109.5
C6C C5C C4C 117.7(4)
C6C C5C H5C 121.2
C4C C5C H5C 121.2
C15A O17A H17A 109.5
C4A C3A C2A 118.4(4)
C4A C3A C15A 118.5(4)
C2A C3A C15A 122.7(4)
N1A C6A C5A 124.4(4)
N1A C6A H6A 117.8
C5A C6A H6A 117.8
C6A N1A C2A 118.1(4)
C2A N7A C8A 120.4(3)
C2A N7A C14A 118.3(4)
C8A N7A C14A 115.8(4)
C3A C4A C5A 119.9(4)
C3A C4A H4A 120.0
C5A C4A H4A 120.0
C11A C10A C9A 120.6(4)
C11A C10A H10A 119.7
C9A C10A H10A 119.7
N7A C14A H14G 109.5
N7A C14A H14H 109.5
H14G C14A H14H 109.5
N7A C14A H14I 109.5
H14G C14A H14I 109.5
H14H C14A H14I 109.5
C13A C8A C9A 119.9(4)
C13A C8A N7A 119.4(4)
C9A C8A N7A 120.5(4)
C13A C12A C11A 121.2(4)
C13A C12A H12A 119.4
C11A C12A H12A 119.4
O16A C15A O17A 124.4(4)
O16A C15A C3A 125.1(4)
O17A C15A C3A 110.5(4)
C12A C13A C8A 119.1(4)
C12A C13A H13A 120.4
C8A C13A H13A 120.4
N1A C2A N7A 117.5(4)
N1A C2A C3A 121.2(4)
N7A C2A C3A 121.3(4)
C10A C9A C8A 119.8(4)
C10A C9A H9A 120.1
C8A C9A H9A 120.1
C10A C11A C12A 119.3(4)
C10A C11A H11A 120.3
C12A C11A H11A 120.3
C6A C5A C4A 117.7(5)
C6A C5A H5A 121.2
C4A C5A H5A 121.2

loop_
_geom_bond_atom_site_label_1
_geom_bond_atom_site_label_2
_geom_bond_distance
O16B C15B 1.221(5)
O17B C15B 1.327(5)
O17B H17B 0.96(5)
N1B C6B 1.355(6)
N1B C2B 1.356(5)
N7B C2B 1.370(5)
N7B C8B 1.436(5)
N7B C14B 1.472(5)
C2B C3B 1.424(6)
C3B C4B 1.376(6)
C3B C15B 1.489(6)
C4B C5B 1.388(6)
C4B H4B 0.9500
C10B C9B 1.380(6)
C10B C11B 1.396(7)
C10B H10B 0.9500
C6B C5B 1.358(6)
C6B H6B 0.9500
C8B C13B 1.384(6)
C8B C9B 1.396(6)
C5B H5B 0.9500
C13B C12B 1.379(6)
C13B H13B 0.9500
C12B C11B 1.379(6)
C12B H12B 0.9500
C11B H11B 0.9500
C9B H9B 0.9500
C14B H14A 0.9800
C14B H14B 0.9800
C14B H14C 0.9800
O17C C15C 1.334(5)
O17C H17C 0.8400
N7C C2C 1.398(5)
N7C C8C 1.428(5)
N7C C14C 1.470(5)
O16C C15C 1.208(5)
C8C C13C 1.379(6)
C8C C9C 1.395(6)
N1C C2C 1.344(6)
N1C C6C 1.351(6)
C2C C3C 1.413(6)
C15C C3C 1.496(6)
C13C C12C 1.394(6)
C13C H13C 0.9500
C11C C10C 1.378(6)
C11C C12C 1.393(6)
C11C H11C 0.9500
C4C C3C 1.386(6)
C4C C5C 1.388(6)
C4C H4C 0.9500
C9C C10C 1.388(6)
C9C H9C 0.9500
C12C H12C 0.9500
C10C H10C 0.9500
C6C C5C 1.368(6)
C6C H6C 0.9500
C14C H14D 0.9800
C14C H14E 0.9800
C14C H14F 0.9800
C5C H5C 0.9500
O17A C15A 1.336(5)
O17A H17A 0.8400
C3A C4A 1.376(6)
C3A C2A 1.422(6)
C3A C15A 1.500(6)
O16A C15A 1.201(5)
C6A N1A 1.341(6)
C6A C5A 1.368(6)
C6A H6A 0.9500
N1A C2A 1.347(5)
N7A C2A 1.376(5)
N7A C8A 1.432(5)
N7A C14A 1.476(5)
C4A C5A 1.394(6)
C4A H4A 0.9500
C10A C11A 1.380(6)
C10A C9A 1.389(6)
C10A H10A 0.9500
C14A H14G 0.9800
C14A H14H 0.9800
C14A H14I 0.9800
C8A C13A 1.397(6)
C8A C9A 1.398(6)
C12A C13A 1.385(6)
C12A C11A 1.391(7)
C12A H12A 0.9500
C13A H13A 0.9500
C9A H9A 0.9500
C11A H11A 0.9500
C5A H5A 0.9500

loop_
_geom_hbond_atom_site_label_D
_geom_hbond_atom_site_label_H
_geom_hbond_atom_site_label_A
_geom_hbond_distance_DH
_geom_hbond_distance_HA
_geom_hbond_distance_DA
_geom_hbond_angle_DHA
_geom_hbond_site_symmetry_A
O17C H17C N1C 0.84 1.88 2.705(4) 168.6 2_564
O17A H17A N1A 0.84 1.92 2.679(5) 149.2 2_564
O17B H17B N1B 0.96(5) 1.71(5) 2.667(5) 174(5) 2

loop_
_geom_torsion_atom_site_label_1
_geom_torsion_atom_site_label_2
_geom_torsion_atom_site_label_3
_geom_torsion_atom_site_label_4
_geom_torsion
C6B N1B C2B N7B -176.7(4)
C6B N1B C2B C3B 4.0(6)
C8B N7B C2B N1B 157.3(4)
C14B N7B C2B N1B -4.0(6)
C8B N7B C2B C3B -23.5(6)
C14B N7B C2B C3B 175.3(4)
N1B C2B C3B C4B -6.2(6)
N7B C2B C3B C4B 174.6(4)
N1B C2B C3B C15B 166.2(4)
N7B C2B C3B C15B -13.0(6)
C4B C3B C15B O16B 126.4(5)
C2B C3B C15B O16B -46.1(6)
C4B C3B C15B O17B -50.6(5)
C2B C3B C15B O17B 136.9(4)
C2B C3B C4B C5B 2.8(6)
C15B C3B C4B C5B -170.1(4)
C2B N1B C6B C5B 1.6(6)
C2B N7B C8B C13B -49.6(6)
C14B N7B C8B C13B 112.2(5)
C2B N7B C8B C9B 130.8(4)
C14B N7B C8B C9B -67.4(5)
N1B C6B C5B C4B -5.0(7)
C3B C4B C5B C6B 2.5(6)
C9B C8B C13B C12B -2.7(7)
N7B C8B C13B C12B 177.6(4)
C8B C13B C12B C11B 1.5(7)
C13B C12B C11B C10B 0.3(7)
C9B C10B C11B C12B -0.9(7)
C11B C10B C9B C8B -0.3(6)
C13B C8B C9B C10B 2.1(6)
N7B C8B C9B C10B -178.3(4)
C2C N7C C8C C13C -37.1(6)
C14C N7C C8C C13C 113.7(4)
C2C N7C C8C C9C 144.9(4)
C14C N7C C8C C9C -64.3(5)
C6C N1C C2C N7C -175.3(4)
C6C N1C C2C C3C 4.1(6)
C8C N7C C2C N1C 143.4(4)
C14C N7C C2C N1C -6.8(5)
C8C N7C C2C C3C -36.0(6)
C14C N7C C2C C3C 173.7(4)
C9C C8C C13C C12C -1.5(6)
N7C C8C C13C C12C -179.5(4)
C13C C8C C9C C10C 1.0(6)
N7C C8C C9C C10C 179.0(4)
C5C C4C C3C C2C 4.4(6)
C5C C4C C3C C15C -169.8(4)
N1C C2C C3C C4C -7.8(6)
N7C C2C C3C C4C 171.6(4)
N1C C2C C3C C15C 166.0(4)
N7C C2C C3C C15C -14.6(6)
O16C C15C C3C C4C 140.1(5)
O17C C15C C3C C4C -37.4(5)
O16C C15C C3C C2C -33.6(7)
O17C C15C C3C C2C 148.9(4)
C10C C11C C12C C13C 0.6(6)
C8C C13C C12C C11C 0.7(6)
C12C C11C C10C C9C -1.1(6)
C8C C9C C10C C11C 0.3(6)
C2C N1C C6C C5C 3.3(7)
N1C C6C C5C C4C -6.5(7)
C3C C4C C5C C6C 2.4(7)
C5A C6A N1A C2A -2.0(7)
C2A C3A C4A C5A -2.1(7)
C15A C3A C4A C5A 170.8(4)
C2A N7A C8A C13A -144.5(4)
C14A N7A C8A C13A 62.2(5)
C2A N7A C8A C9A 40.4(6)
C14A N7A C8A C9A -112.9(5)
C4A C3A C15A O16A -142.8(5)
C2A C3A C15A O16A 29.8(7)
C4A C3A C15A O17A 36.2(6)
C2A C3A C15A O17A -151.2(4)
C11A C12A C13A C8A 0.3(7)
C9A C8A C13A C12A -0.2(6)
N7A C8A C13A C12A -175.4(4)
C6A N1A C2A N7A 176.8(4)
C6A N1A C2A C3A -2.7(6)
C8A N7A C2A N1A -135.2(4)
C14A N7A C2A N1A 17.5(6)
C8A N7A C2A C3A 44.3(6)
C14A N7A C2A C3A -163.0(4)
C4A C3A C2A N1A 4.7(6)
C15A C3A C2A N1A -167.9(4)
C4A C3A C2A N7A -174.8(4)
C15A C3A C2A N7A 12.6(7)
C11A C10A C9A C8A -1.0(7)
C13A C8A C9A C10A 0.5(6)
N7A C8A C9A C10A 175.6(4)
C9A C10A C11A C12A 1.1(7)
C13A C12A C11A C10A -0.8(7)
N1A C6A C5A C4A 4.5(7)
C3A C4A C5A C6A -2.3(7)
